data_4024263
loop_
_publ_author_name
'Katharine Geramita'
'Jennifer McBee'
'T. Don Tilley'

_publ_section_title
;
2,7-Substituted Hexafluoroheterofluorenes as Potential Building Blocks for
Electron Transporting Materials
;
_journal_name_full 'Journal of Organic Chemistry'
_journal_page_first 820
_journal_page_last 829
_journal_paper_doi 10.1021/jo802171t
_journal_volume 74
_journal_year 2009
_chemical_formula_moiety 'C36 H20 F6 Ge'
_chemical_formula_sum 'C36 H20 F6 Ge'
_chemical_formula_weight 639.11
_chemical_name_systematic
; 
 ? 
;
_space_group_IT_number 15
_symmetry_cell_setting monoclinic
_symmetry_space_group_name_Hall '-C 2yc'
_symmetry_space_group_name_H-M 'C 1 2/c 1'
_atom_sites_solution_hydrogens geom
_atom_sites_solution_primary direct
_atom_sites_solution_secondary difmap
_audit_creation_method SHELXL-97
_cell_angle_alpha 90.00
_cell_angle_beta 93.728(5)
_cell_angle_gamma 90.00
_cell_formula_units_Z 16
_cell_length_a 31.114(5)
_cell_length_b 15.076(2)
_cell_length_c 23.715(3)
_cell_measurement_reflns_used 1858
_cell_measurement_temperature 163(2)
_cell_measurement_theta_max 18.01
_cell_measurement_theta_min 2.25
_cell_volume 11100(3)
_computing_cell_refinement 'Bruker SMART'
_computing_data_collection 'Bruker SMART'
_computing_data_reduction 'Bruker SAINT'
_computing_molecular_graphics 'Bruker SHELXTL'
_computing_publication_material 'Bruker SHELXTL'
_computing_structure_refinement 'SHELXL-97 (Sheldrick, 1997)'
_computing_structure_solution 'SHELXS-97 (Sheldrick, 1990)'
_diffrn_ambient_temperature 163(2)
_diffrn_measured_fraction_theta_full 0.994
_diffrn_measured_fraction_theta_max 0.994
_diffrn_measurement_device_type 'CCD area detector'
_diffrn_measurement_method 'phi and omega scans'
_diffrn_radiation_monochromator graphite
_diffrn_radiation_source 'fine-focus sealed tube'
_diffrn_radiation_type MoK\a
_diffrn_radiation_wavelength 0.71073
_diffrn_reflns_av_R_equivalents 0.1170
_diffrn_reflns_av_sigmaI/netI 0.1007
_diffrn_reflns_limit_h_max 32
_diffrn_reflns_limit_h_min -27
_diffrn_reflns_limit_k_max 15
_diffrn_reflns_limit_k_min -15
_diffrn_reflns_limit_l_max 24
_diffrn_reflns_limit_l_min -24
_diffrn_reflns_number 24328
_diffrn_reflns_theta_full 22.05
_diffrn_reflns_theta_max 22.05
_diffrn_reflns_theta_min 1.50
_diffrn_standards_decay_% 0
_diffrn_standards_interval_count 0
_diffrn_standards_interval_time 0
_diffrn_standards_number 0
_exptl_absorpt_coefficient_mu 1.170
_exptl_absorpt_correction_T_max .953
_exptl_absorpt_correction_T_min .829
_exptl_absorpt_correction_type none
_exptl_absorpt_process_details 'sadabs, 2004'
_exptl_crystal_colour colorless
_exptl_crystal_density_diffrn 1.530
_exptl_crystal_density_method 'not measured'
_exptl_crystal_description plate
_exptl_crystal_F_000 5152
_exptl_crystal_size_max .15
_exptl_crystal_size_mid .15
_exptl_crystal_size_min .12
_refine_diff_density_max 0.473
_refine_diff_density_min -0.286
_refine_diff_density_rms 0.070
_refine_ls_extinction_method none
_refine_ls_goodness_of_fit_ref 1.026
_refine_ls_hydrogen_treatment constr
_refine_ls_matrix_type full
_refine_ls_number_parameters 775
_refine_ls_number_reflns 6815
_refine_ls_number_restraints 0
_refine_ls_restrained_S_all 1.026
_refine_ls_R_factor_all 0.1170
_refine_ls_R_factor_gt 0.0619
_refine_ls_shift/su_max 0.000
_refine_ls_shift/su_mean 0.000
_refine_ls_structure_factor_coef Fsqd
_refine_ls_weighting_details 'calc w=1/[\s^2^(Fo^2^)+(0.0596P)^2^+0.0000P] where P=(Fo^2^+2Fc^2^)/3'
_refine_ls_weighting_scheme calc
_refine_ls_wR_factor_gt 0.1291
_refine_ls_wR_factor_ref 0.1519
_reflns_number_gt 3916
_reflns_number_total 6815
_reflns_threshold_expression >2sigma(I)
_cod_data_source_file jo802171t_si_004.cif
_cod_data_source_block monoc
_cod_depositor_comments
;
The following automatic conversions were performed:
'_symmetry_cell_setting' value 'Monoclinic' changed to 'monoclinic'
according to '/home/saulius/struct/CIF-dictionaries/cif_core.dic'
dictionary named 'cif_core.dic' version 2.4.1 from 2010-06-29.

Automatic conversion script
Id: cif_fix_enum 1527 2010-12-29 10:47:43Z saulius 
;
_cod_original_sg_symbol_H-M C2/c
_cod_database_code 4024263

loop_
_symmetry_equiv_pos_as_xyz
'x, y, z'
'-x, y, -z+1/2'
'x+1/2, y+1/2, z'
'-x+1/2, y+1/2, -z+1/2'
'-x, -y, -z'
'x, -y, z-1/2'
'-x+1/2, -y+1/2, -z'
'x+1/2, -y+1/2, z-1/2'

loop_
_atom_site_label
_atom_site_type_symbol
_atom_site_fract_x
_atom_site_fract_y
_atom_site_fract_z
_atom_site_U_iso_or_equiv
_atom_site_adp_type
_atom_site_occupancy
_atom_site_symmetry_multiplicity
_atom_site_calc_flag
_atom_site_refinement_flags
_atom_site_disorder_assembly
_atom_site_disorder_group
Ge1 Ge 0.09731(3) 0.37627(4) 0.09211(3) 0.0475(3) Uani 1 1 d . . .
Ge2 Ge 0.34723(3) 0.63785(5) 0.09264(3) 0.0531(3) Uani 1 1 d . . .
F1 F 0.17295(13) 0.3305(2) 0.01205(17) 0.0611(12) Uani 1 1 d . . .
F3 F 0.02336(13) 0.4270(3) 0.17392(17) 0.0619(12) Uani 1 1 d . . .
F4 F 0.08241(15) 0.6171(2) -0.06345(17) 0.0675(13) Uani 1 1 d . . .
F6 F 0.02050(15) 0.6432(3) -0.00870(18) 0.0722(13) Uani 1 1 d . . .
F7 F 0.14751(14) 0.5649(2) -0.11646(16) 0.0633(12) Uani 1 1 d . . .
F10 F -0.03579(15) 0.6629(3) 0.0657(2) 0.0780(14) Uani 1 1 d . . .
C15 C 0.1155(2) 0.4281(4) 0.0229(3) 0.0432(19) Uani 1 1 d . . .
C17 C 0.0535(2) 0.4685(4) 0.0909(3) 0.0464(19) Uani 1 1 d . . .
C18 C 0.0233(3) 0.4814(5) 0.1279(3) 0.048(2) Uani 1 1 d . . .
C19 C 0.1632(3) 0.4437(5) -0.0556(3) 0.051(2) Uani 1 1 d . . .
C20 C 0.0914(2) 0.5016(4) 0.0050(3) 0.0411(18) Uani 1 1 d . . .
C22 C 0.0551(2) 0.5224(4) 0.0421(3) 0.047(2) Uani 1 1 d . . .
C24 C 0.0244(3) 0.5883(5) 0.0368(3) 0.052(2) Uani 1 1 d . . .
C26 C 0.1036(3) 0.5441(4) -0.0434(3) 0.051(2) Uani 1 1 d . . .
C28 C 0.1381(3) 0.5157(5) -0.0715(3) 0.051(2) Uani 1 1 d . . .
C29 C 0.1502(3) 0.4037(4) -0.0066(3) 0.051(2) Uani 1 1 d . . .
C31 C -0.0077(3) 0.5491(5) 0.1245(3) 0.053(2) Uani 1 1 d . . .
C33 C 0.1407(2) 0.3866(4) 0.1548(3) 0.0471(19) Uani 1 1 d . . .
C36 C 0.1731(3) 0.3354(6) 0.2426(4) 0.085(3) Uani 1 1 d . . .
H36A H 0.1749 0.2927 0.2709 0.102 Uiso 1 1 calc R . .
C37 C -0.0613(3) 0.5024(6) 0.1882(3) 0.065(2) Uani 1 1 d . . .
H37A H -0.0592 0.4453 0.1739 0.077 Uiso 1 1 calc R . .
C38 C 0.0329(3) 0.2361(5) 0.0962(3) 0.056(2) Uani 1 1 d . . .
H38A H 0.0140 0.2812 0.1049 0.067 Uiso 1 1 calc R . .
C40 C 0.1997(3) 0.4150(5) -0.0853(3) 0.050(2) Uani 1 1 d . . .
C41 C -0.0058(3) 0.5996(5) 0.0768(4) 0.052(2) Uani 1 1 d . . .
C46 C 0.1673(3) 0.4591(5) 0.1598(3) 0.062(2) Uani 1 1 d . . .
H46A H 0.1655 0.5020 0.1315 0.074 Uiso 1 1 calc R . .
C50 C 0.0178(3) 0.1498(6) 0.0931(3) 0.070(3) Uani 1 1 d . . .
H50A H -0.0109 0.1374 0.0991 0.084 Uiso 1 1 calc R . .
C51 C 0.2401(4) 0.3954(6) -0.0576(4) 0.083(3) Uani 1 1 d . . .
H51A H 0.2440 0.4062 -0.0189 0.100 Uiso 1 1 calc R . .
C54 C -0.0377(2) 0.5656(5) 0.1678(3) 0.053(2) Uani 1 1 d . . .
C56 C 0.0745(3) 0.2576(4) 0.0869(3) 0.050(2) Uani 1 1 d . . .
C59 C 0.1441(3) 0.3245(5) 0.1970(3) 0.070(3) Uani 1 1 d . . .
H59A H 0.1266 0.2745 0.1947 0.084 Uiso 1 1 calc R . .
C61 C 0.0859(4) 0.1016(6) 0.0727(5) 0.113(4) Uani 1 1 d . . .
H61A H 0.1046 0.0556 0.0652 0.136 Uiso 1 1 calc R . .
C65 C 0.2318(4) 0.3635(7) -0.1719(5) 0.099(3) Uani 1 1 d . . .
H65A H 0.2286 0.3530 -0.2106 0.119 Uiso 1 1 calc R . .
C69 C 0.1962(3) 0.4704(6) 0.2049(4) 0.076(3) Uani 1 1 d . . .
H69A H 0.2139 0.5201 0.2074 0.092 Uiso 1 1 calc R . .
C71 C 0.0454(4) 0.0836(6) 0.0810(4) 0.084(3) Uani 1 1 d . . .
H71A H 0.0356 0.0254 0.0787 0.101 Uiso 1 1 calc R . .
C72 C 0.1964(4) 0.3984(6) -0.1427(5) 0.088(3) Uani 1 1 d . . .
H72A H 0.1705 0.4102 -0.1632 0.105 Uiso 1 1 calc R . .
C73 C 0.1987(3) 0.4064(7) 0.2469(4) 0.083(3) Uani 1 1 d . . .
H73A H 0.2183 0.4129 0.2781 0.099 Uiso 1 1 calc R . .
C76 C 0.2747(3) 0.3606(6) -0.0853(5) 0.088(3) Uani 1 1 d . . .
H76A H 0.3007 0.3474 -0.0654 0.106 Uiso 1 1 calc R . .
C81 C -0.0411(3) 0.6522(6) 0.1900(5) 0.105(3) Uani 1 1 d . . .
H81A H -0.0252 0.6984 0.1758 0.126 Uiso 1 1 calc R . .
C82 C -0.0920(4) 0.6009(8) 0.2542(4) 0.095(3) Uani 1 1 d . . .
H82A H -0.1096 0.6116 0.2838 0.114 Uiso 1 1 calc R . .
C83 C -0.0896(3) 0.5183(6) 0.2311(4) 0.077(3) Uani 1 1 d . . .
H83A H -0.1067 0.4725 0.2436 0.092 Uiso 1 1 calc R . .
C87 C 0.2695(4) 0.3462(6) -0.1432(5) 0.100(3) Uani 1 1 d . . .
H87A H 0.2924 0.3242 -0.1623 0.120 Uiso 1 1 calc R . .
C89 C -0.0680(4) 0.6679(8) 0.2330(5) 0.130(5) Uani 1 1 d . . .
H89A H -0.0699 0.7248 0.2478 0.156 Uiso 1 1 calc R . .
F2 F 0.42576(14) 0.5915(3) 0.01481(16) 0.0641(12) Uani 1 1 d . . .
F5 F 0.27087(14) 0.6900(3) 0.1701(2) 0.0759(14) Uani 1 1 d . . .
F11 F 0.32949(19) 0.8659(3) -0.0705(2) 0.107(2) Uani 1 1 d . . .
F12 F 0.21143(18) 0.9187(3) 0.0546(3) 0.118(2) Uani 1 1 d . . .
F13 F 0.3955(2) 0.8126(3) -0.1219(2) 0.109(2) Uani 1 1 d . . .
F14 F 0.27032(19) 0.8983(3) -0.0157(3) 0.115(2) Uani 1 1 d . . .
C16 C 0.4008(3) 0.6610(5) -0.0059(3) 0.059(2) Uani 1 1 d . . .
C21 C 0.3024(3) 0.7262(5) 0.0873(4) 0.060(2) Uani 1 1 d . . .
C23 C 0.3880(2) 0.6532(4) 0.1572(3) 0.0441(18) Uani 1 1 d . . .
C25 C 0.3666(3) 0.6872(5) 0.0229(3) 0.058(2) Uani 1 1 d . . .
C30 C 0.2737(4) 0.8442(6) 0.0308(5) 0.083(3) Uani 1 1 d . . .
C32 C 0.4189(3) 0.6019(6) 0.2461(4) 0.092(3) Uani 1 1 d . . .
H32A H 0.4196 0.5596 0.2747 0.111 Uiso 1 1 calc R . .
C34 C 0.3401(3) 0.7582(5) 0.0028(4) 0.069(3) Uani 1 1 d . . .
C35 C 0.3522(4) 0.7968(5) -0.0472(5) 0.083(3) Uani 1 1 d . . .
C39 C 0.3044(3) 0.7806(5) 0.0387(4) 0.069(3) Uani 1 1 d . . .
C43 C 0.2710(3) 0.7426(5) 0.1226(4) 0.069(3) Uani 1 1 d . . .
C44 C 0.4114(3) 0.7289(5) 0.1650(3) 0.071(3) Uani 1 1 d . . .
H44A H 0.4087 0.7745 0.1386 0.086 Uiso 1 1 calc R . .
C45 C 0.4125(3) 0.6993(5) -0.0556(4) 0.065(2) Uani 1 1 d . . .
C47 C 0.4483(4) 0.6687(5) -0.0873(4) 0.072(3) Uani 1 1 d . . .
C48 C 0.4906(4) 0.6555(5) -0.0631(4) 0.092(3) Uani 1 1 d . . .
H48A H 0.4948 0.6714 -0.0253 0.110 Uiso 1 1 calc R . .
C49 C 0.2890(3) 0.4887(5) 0.1049(3) 0.066(2) Uani 1 1 d . . .
H49A H 0.2702 0.5308 0.1179 0.079 Uiso 1 1 calc R . .
C52 C 0.2391(3) 0.8080(6) 0.1165(6) 0.077(3) Uani 1 1 d . . .
C53 C 0.3867(4) 0.7685(6) -0.0742(4) 0.070(3) Uani 1 1 d . . .
C55 C 0.4394(3) 0.7373(6) 0.2129(4) 0.083(3) Uani 1 1 d . . .
H55A H 0.4557 0.7888 0.2178 0.100 Uiso 1 1 calc R . .
C57 C 0.2420(4) 0.8570(6) 0.0673(7) 0.099(5) Uani 1 1 d . . .
C58 C 0.2767(3) 0.4015(6) 0.1037(4) 0.076(3) Uani 1 1 d . . .
H58A H 0.2501 0.3847 0.1159 0.091 Uiso 1 1 calc R . .
C60 C 0.3278(3) 0.5162(5) 0.0878(3) 0.055(2) Uani 1 1 d . . .
C62 C 0.3419(4) 0.3639(6) 0.0674(5) 0.122(4) Uani 1 1 d . . .
H62A H 0.3603 0.3210 0.0544 0.147 Uiso 1 1 calc R . .
C63 C 0.4435(3) 0.6736(6) 0.2517(4) 0.068(2) Uani 1 1 d . . .
H63A H 0.4635 0.6794 0.2824 0.081 Uiso 1 1 calc R . .
C64 C 0.1560(4) 0.8802(9) 0.2494(7) 0.135(5) Uani 1 1 d . . .
H64A H 0.1382 0.8938 0.2782 0.162 Uiso 1 1 calc R . .
C66 C 0.3547(3) 0.4537(6) 0.0686(5) 0.103(4) Uani 1 1 d . . .
H66A H 0.3814 0.4700 0.0564 0.123 Uiso 1 1 calc R . .
C67 C 0.1929(4) 0.7697(8) 0.1889(7) 0.116(5) Uani 1 1 d . . .
H67A H 0.1982 0.7100 0.1822 0.139 Uiso 1 1 calc R . .
C68 C 0.4814(6) 0.6090(9) -0.1742(6) 0.133(6) Uani 1 1 d . . .
H68A H 0.4775 0.5918 -0.2118 0.160 Uiso 1 1 calc R . .
C70 C 0.3038(3) 0.3401(5) 0.0846(4) 0.081(3) Uani 1 1 d . . .
H70A H 0.2958 0.2807 0.0835 0.097 Uiso 1 1 calc R . .
C74 C 0.4449(5) 0.6428(7) -0.1461(5) 0.129(5) Uani 1 1 d . . .
H74A H 0.4184 0.6481 -0.1665 0.155 Uiso 1 1 calc R . .
C79 C 0.2101(4) 0.8286(7) 0.1564(6) 0.086(3) Uani 1 1 d . . .
C80 C 0.3923(3) 0.5898(6) 0.1982(4) 0.088(3) Uani 1 1 d . . .
H80A H 0.3769 0.5372 0.1936 0.106 Uiso 1 1 calc R . .
C91 C 0.1998(4) 0.9223(7) 0.1738(7) 0.134(5) Uani 1 1 d . . .
H91A H 0.2116 0.9676 0.1531 0.160 Uiso 1 1 calc R . .
C93 C 0.1748(4) 0.9483(11) 0.2172(8) 0.158(7) Uani 1 1 d . . .
H93A H 0.1704 1.0079 0.2251 0.189 Uiso 1 1 calc R . .
C97 C 0.5267(4) 0.6226(7) -0.0872(6) 0.115(4) Uani 1 1 d . . .
H97A H 0.5528 0.6143 -0.0665 0.138 Uiso 1 1 calc R . .
C99 C 0.5209(5) 0.6016(9) -0.1475(7) 0.134(5) Uani 1 1 d . . .
H99A H 0.5442 0.5834 -0.1672 0.161 Uiso 1 1 calc R . .
C5 C 0.1011(3) 0.1887(6) 0.0748(4) 0.090(3) Uani 1 1 d . . .
H5A H 0.1297 0.2001 0.0680 0.108 Uiso 1 1 calc R . .
C6 C 0.1652(4) 0.7926(10) 0.2361(7) 0.144(5) Uani 1 1 d . . .
H6A H 0.1539 0.7472 0.2571 0.173 Uiso 1 1 calc R . .

loop_
_atom_site_aniso_label
_atom_site_aniso_U_11
_atom_site_aniso_U_22
_atom_site_aniso_U_33
_atom_site_aniso_U_23
_atom_site_aniso_U_13
_atom_site_aniso_U_12
Ge1 0.0648(6) 0.0336(5) 0.0430(5) 0.0065(4) -0.0046(4) -0.0033(4)
Ge2 0.0717(6) 0.0335(4) 0.0514(6) 0.0016(4) -0.0170(5) -0.0070(4)
F1 0.078(3) 0.043(2) 0.062(3) 0.010(2) 0.006(2) -0.001(2)
F3 0.078(3) 0.054(3) 0.053(3) 0.009(2) 0.001(2) 0.008(2)
F4 0.096(3) 0.043(3) 0.061(3) 0.018(2) -0.010(3) 0.002(2)
F6 0.096(3) 0.049(3) 0.069(3) 0.018(2) -0.015(3) 0.012(2)
F7 0.096(3) 0.050(3) 0.043(3) 0.014(2) -0.004(2) -0.009(2)
F10 0.084(3) 0.049(3) 0.099(4) 0.004(3) -0.008(3) 0.012(3)
C15 0.058(5) 0.034(4) 0.035(4) 0.001(3) -0.018(4) -0.015(4)
C17 0.058(5) 0.038(4) 0.041(5) 0.003(4) -0.008(4) -0.014(4)
C18 0.066(6) 0.040(5) 0.036(5) 0.004(4) -0.013(5) -0.008(4)
C19 0.084(6) 0.033(4) 0.035(5) 0.002(4) -0.008(5) -0.010(4)
C20 0.049(5) 0.035(4) 0.037(4) -0.001(4) -0.013(4) -0.012(4)
C22 0.064(5) 0.033(4) 0.039(5) 0.005(4) -0.027(4) -0.021(4)
C24 0.070(6) 0.036(4) 0.048(5) 0.003(4) -0.022(5) -0.009(4)
C26 0.078(6) 0.027(4) 0.044(5) 0.008(4) -0.027(5) -0.012(4)
C28 0.076(6) 0.036(5) 0.040(5) 0.002(4) 0.005(5) -0.017(4)
C29 0.067(6) 0.029(4) 0.054(6) 0.012(4) -0.015(5) -0.001(4)
C31 0.064(5) 0.036(4) 0.057(6) -0.004(4) -0.005(5) -0.012(4)
C33 0.055(5) 0.039(4) 0.048(5) 0.011(4) 0.002(4) 0.006(4)
C36 0.109(8) 0.086(7) 0.056(6) 0.029(5) -0.030(6) 0.006(6)
C37 0.080(6) 0.064(6) 0.047(5) -0.015(5) -0.008(5) 0.018(5)
C38 0.076(6) 0.053(5) 0.035(5) 0.001(4) -0.014(4) -0.008(4)
C40 0.074(6) 0.039(4) 0.036(5) 0.003(4) 0.003(5) -0.012(4)
C41 0.056(5) 0.039(5) 0.059(6) -0.006(4) -0.017(5) 0.007(4)
C46 0.064(5) 0.065(6) 0.055(6) 0.018(4) 0.003(5) -0.012(5)
C50 0.095(7) 0.057(6) 0.055(6) 0.007(5) -0.018(5) -0.029(6)
C51 0.112(9) 0.069(6) 0.068(7) 0.009(5) 0.004(7) -0.024(6)
C54 0.056(5) 0.038(5) 0.065(6) -0.003(4) 0.008(5) -0.004(4)
C56 0.073(6) 0.038(4) 0.039(5) 0.006(4) 0.003(4) -0.001(4)
C59 0.097(7) 0.047(5) 0.064(6) 0.023(5) -0.012(6) -0.001(5)
C61 0.114(9) 0.042(6) 0.188(13) -0.020(6) 0.036(9) -0.015(6)
C65 0.121(10) 0.093(8) 0.083(8) 0.015(7) 0.002(8) -0.006(7)
C69 0.067(6) 0.096(7) 0.065(6) 0.002(6) -0.010(5) -0.032(5)
C71 0.139(10) 0.035(6) 0.078(7) 0.004(5) 0.007(7) -0.026(6)
C72 0.104(9) 0.061(6) 0.095(9) 0.018(6) -0.008(7) -0.004(6)
C73 0.076(7) 0.107(8) 0.062(7) -0.001(6) -0.022(6) 0.004(6)
C76 0.073(7) 0.097(7) 0.099(9) 0.024(7) 0.037(7) -0.003(6)
C81 0.108(8) 0.072(7) 0.139(10) -0.032(7) 0.040(8) -0.022(6)
C82 0.104(9) 0.100(8) 0.081(8) -0.021(7) 0.007(6) 0.006(7)
C83 0.080(7) 0.086(7) 0.064(6) -0.001(6) 0.007(6) 0.000(5)
C87 0.127(11) 0.079(7) 0.099(9) 0.017(7) 0.051(8) 0.000(7)
C89 0.143(11) 0.105(10) 0.147(12) -0.080(9) 0.050(10) -0.020(8)
F2 0.089(3) 0.051(3) 0.051(3) 0.008(2) -0.005(2) -0.006(2)
F5 0.075(3) 0.062(3) 0.087(4) -0.018(3) -0.018(3) 0.010(2)
F11 0.153(5) 0.058(3) 0.103(4) 0.035(3) -0.057(4) -0.010(3)
F12 0.113(4) 0.056(3) 0.174(6) -0.010(3) -0.075(4) 0.016(3)
F13 0.167(5) 0.080(3) 0.074(4) 0.039(3) -0.038(4) -0.048(4)
F14 0.147(5) 0.050(3) 0.139(5) 0.028(3) -0.073(5) -0.001(3)
C16 0.091(7) 0.037(5) 0.045(5) 0.010(4) -0.018(5) -0.023(5)
C21 0.070(6) 0.037(5) 0.070(6) -0.012(5) -0.018(5) -0.012(4)
C23 0.059(5) 0.029(4) 0.042(4) 0.008(4) -0.008(4) 0.000(4)
C25 0.081(6) 0.043(5) 0.048(5) 0.003(4) -0.024(5) -0.018(5)
C30 0.100(9) 0.044(6) 0.100(9) -0.005(6) -0.044(7) -0.011(6)
C32 0.119(9) 0.056(6) 0.097(8) 0.025(6) -0.034(7) -0.020(6)
C34 0.092(7) 0.022(4) 0.085(7) 0.007(5) -0.050(6) -0.017(5)
C35 0.127(9) 0.033(5) 0.079(8) 0.025(6) -0.064(8) -0.022(6)
C39 0.082(7) 0.030(5) 0.088(8) -0.006(5) -0.054(6) -0.003(5)
C43 0.085(7) 0.045(5) 0.070(7) -0.010(5) -0.039(6) -0.009(5)
C44 0.104(7) 0.054(5) 0.052(5) 0.017(4) -0.031(5) -0.018(5)
C45 0.092(7) 0.043(5) 0.056(6) 0.002(5) -0.019(6) -0.031(5)
C47 0.123(9) 0.054(5) 0.035(6) 0.015(4) -0.022(6) -0.032(6)
C48 0.160(11) 0.047(6) 0.066(7) 0.014(5) -0.014(8) -0.034(7)
C49 0.089(7) 0.037(5) 0.073(6) -0.001(4) 0.006(5) -0.003(5)
C52 0.061(6) 0.038(6) 0.127(9) -0.036(6) -0.036(7) 0.009(5)
C53 0.107(9) 0.055(6) 0.045(6) 0.012(5) -0.023(6) -0.031(6)
C55 0.103(8) 0.068(6) 0.074(7) 0.001(6) -0.024(6) -0.024(5)
C57 0.096(9) 0.029(5) 0.158(12) -0.001(7) -0.090(9) -0.003(6)
C58 0.093(7) 0.053(6) 0.083(7) 0.003(5) 0.011(6) -0.021(6)
C60 0.062(6) 0.042(5) 0.060(5) -0.004(4) -0.010(5) -0.008(4)
C62 0.112(9) 0.038(6) 0.224(14) -0.013(7) 0.072(9) -0.006(6)
C63 0.076(6) 0.073(6) 0.052(5) 0.007(5) -0.014(5) 0.010(5)
C64 0.126(11) 0.081(9) 0.195(15) -0.042(10) -0.012(10) 0.026(8)
C66 0.089(7) 0.047(6) 0.179(11) -0.011(6) 0.057(7) -0.016(5)
C67 0.105(10) 0.065(8) 0.168(14) -0.036(9) -0.067(10) 0.014(7)
C68 0.212(18) 0.116(10) 0.080(10) -0.013(8) 0.080(12) -0.046(12)
C70 0.122(9) 0.037(5) 0.085(7) -0.007(5) 0.019(7) -0.022(6)
C74 0.208(15) 0.088(8) 0.084(9) 0.040(7) -0.047(10) -0.073(10)
C79 0.070(7) 0.053(7) 0.130(10) -0.020(7) -0.032(7) 0.016(6)
C80 0.122(8) 0.059(6) 0.075(7) 0.016(5) -0.049(7) -0.032(6)
C91 0.115(10) 0.060(8) 0.218(16) 0.005(8) -0.060(11) 0.006(7)
C93 0.107(11) 0.122(13) 0.25(2) -0.051(13) 0.050(12) 0.030(9)
C97 0.142(11) 0.087(8) 0.127(11) -0.033(7) 0.080(10) -0.031(7)
C99 0.145(13) 0.128(11) 0.132(14) 0.021(10) 0.037(11) -0.041(10)
C5 0.086(7) 0.051(6) 0.137(9) 0.002(6) 0.032(7) -0.010(5)
C6 0.099(10) 0.141(14) 0.192(16) -0.008(11) 0.000(10) 0.018(9)

loop_
_atom_type_symbol
_atom_type_description
_atom_type_scat_dispersion_real
_atom_type_scat_dispersion_imag
_atom_type_scat_source
C C 0.0033 0.0016 'International Tables Vol C Tables 4.2.6.8 and 6.1.1.4'
H H 0.0000 0.0000 'International Tables Vol C Tables 4.2.6.8 and 6.1.1.4'
F F 0.0171 0.0103 'International Tables Vol C Tables 4.2.6.8 and 6.1.1.4'
Ge Ge 0.1547 1.8001 'International Tables Vol C Tables 4.2.6.8 and 6.1.1.4'

loop_
_geom_angle_atom_site_label_1
_geom_angle_atom_site_label_2
_geom_angle_atom_site_label_3
_geom_angle
_geom_angle_site_symmetry_1
_geom_angle_site_symmetry_3
_geom_angle_publ_flag
C56 Ge1 C15 116.6(3) . . ?
C56 Ge1 C17 114.0(3) . . ?
C15 Ge1 C17 86.7(3) . . ?
C56 Ge1 C33 111.0(3) . . ?
C15 Ge1 C33 112.8(3) . . ?
C17 Ge1 C33 113.9(3) . . ?
C21 Ge2 C60 115.4(3) . . ?
C21 Ge2 C23 113.8(3) . . ?
C60 Ge2 C23 110.3(3) . . ?
C21 Ge2 C25 86.7(4) . . ?
C60 Ge2 C25 115.2(3) . . ?
C23 Ge2 C25 113.8(3) . . ?
C29 C15 C20 118.9(7) . . ?
C29 C15 Ge1 127.4(5) . . ?
C20 C15 Ge1 113.5(6) . . ?
C18 C17 C22 121.0(7) . . ?
C18 C17 Ge1 127.9(5) . . ?
C22 C17 Ge1 111.0(6) . . ?
C17 C18 F3 118.1(7) . . ?
C17 C18 C31 125.2(7) . . ?
F3 C18 C31 116.7(8) . . ?
C28 C19 C29 112.4(8) . . ?
C28 C19 C40 123.6(7) . . ?
C29 C19 C40 124.0(7) . . ?
C26 C20 C15 116.6(7) . . ?
C26 C20 C22 129.9(7) . . ?
C15 C20 C22 113.5(6) . . ?
C24 C22 C17 115.2(8) . . ?
C24 C22 C20 129.6(7) . . ?
C17 C22 C20 115.2(7) . . ?
F6 C24 C22 122.5(8) . . ?
F6 C24 C41 116.0(7) . . ?
C22 C24 C41 121.4(7) . . ?
F4 C26 C28 117.5(7) . . ?
F4 C26 C20 120.8(8) . . ?
C28 C26 C20 121.6(7) . . ?
F7 C28 C26 115.6(7) . . ?
F7 C28 C19 120.2(8) . . ?
C26 C28 C19 124.2(7) . . ?
F1 C29 C15 117.2(7) . . ?
F1 C29 C19 116.6(8) . . ?
C15 C29 C19 126.2(7) . . ?
C41 C31 C18 112.7(8) . . ?
C41 C31 C54 123.6(8) . . ?
C18 C31 C54 123.7(7) . . ?
C59 C33 C46 117.7(7) . . ?
C59 C33 Ge1 121.2(6) . . ?
C46 C33 Ge1 120.9(5) . . ?
C73 C36 C59 121.1(8) . . ?
C73 C36 H36A 119.5 . . ?
C59 C36 H36A 119.5 . . ?
C54 C37 C83 122.2(8) . . ?
C54 C37 H37A 118.9 . . ?
C83 C37 H37A 118.9 . . ?
C56 C38 C50 122.5(8) . . ?
C56 C38 H38A 118.8 . . ?
C50 C38 H38A 118.8 . . ?
C72 C40 C51 115.3(9) . . ?
C72 C40 C19 121.8(8) . . ?
C51 C40 C19 122.7(8) . . ?
F10 C41 C31 119.2(8) . . ?
F10 C41 C24 116.4(7) . . ?
C31 C41 C24 124.4(7) . . ?
C69 C46 C33 122.0(7) . . ?
C69 C46 H46A 119.0 . . ?
C33 C46 H46A 119.0 . . ?
C71 C50 C38 118.9(9) . . ?
C71 C50 H50A 120.5 . . ?
C38 C50 H50A 120.5 . . ?
C76 C51 C40 123.2(9) . . ?
C76 C51 H51A 118.4 . . ?
C40 C51 H51A 118.4 . . ?
C37 C54 C81 118.4(9) . . ?
C37 C54 C31 122.4(7) . . ?
C81 C54 C31 119.2(8) . . ?
C38 C56 C5 116.5(7) . . ?
C38 C56 Ge1 124.0(6) . . ?
C5 C56 Ge1 119.5(7) . . ?
C33 C59 C36 120.6(8) . . ?
C33 C59 H59A 119.7 . . ?
C36 C59 H59A 119.7 . . ?
C71 C61 C5 121.0(10) . . ?
C71 C61 H61A 119.5 . . ?
C5 C61 H61A 119.5 . . ?
C87 C65 C72 119.9(11) . . ?
C87 C65 H65A 120.0 . . ?
C72 C65 H65A 120.0 . . ?
C46 C69 C73 118.9(8) . . ?
C46 C69 H69A 120.6 . . ?
C73 C69 H69A 120.6 . . ?
C61 C71 C50 120.3(9) . . ?
C61 C71 H71A 119.8 . . ?
C50 C71 H71A 119.8 . . ?
C40 C72 C65 122.0(9) . . ?
C40 C72 H72A 119.0 . . ?
C65 C72 H72A 119.0 . . ?
C36 C73 C69 119.7(8) . . ?
C36 C73 H73A 120.1 . . ?
C69 C73 H73A 120.1 . . ?
C87 C76 C51 118.7(10) . . ?
C87 C76 H76A 120.7 . . ?
C51 C76 H76A 120.7 . . ?
C89 C81 C54 119.7(10) . . ?
C89 C81 H81A 120.1 . . ?
C54 C81 H81A 120.1 . . ?
C83 C82 C89 118.7(10) . . ?
C83 C82 H82A 120.7 . . ?
C89 C82 H82A 120.7 . . ?
C82 C83 C37 119.8(9) . . ?
C82 C83 H83A 120.1 . . ?
C37 C83 H83A 120.1 . . ?
C65 C87 C76 120.8(11) . . ?
C65 C87 H87A 119.6 . . ?
C76 C87 H87A 119.6 . . ?
C82 C89 C81 121.0(10) . . ?
C82 C89 H89A 119.5 . . ?
C81 C89 H89A 119.5 . . ?
C25 C16 F2 119.0(7) . . ?
C25 C16 C45 124.4(9) . . ?
F2 C16 C45 116.7(9) . . ?
C43 C21 C39 118.0(9) . . ?
C43 C21 Ge2 129.5(7) . . ?
C39 C21 Ge2 112.6(7) . . ?
C44 C23 C80 117.6(7) . . ?
C44 C23 Ge2 121.7(5) . . ?
C80 C23 Ge2 120.6(6) . . ?
C16 C25 C34 120.6(9) . . ?
C16 C25 Ge2 127.6(6) . . ?
C34 C25 Ge2 111.7(8) . . ?
C39 C30 C57 122.9(11) . . ?
C39 C30 F14 123.2(12) . . ?
C57 C30 F14 113.9(11) . . ?
C63 C32 C80 120.2(8) . . ?
C63 C32 H32A 119.9 . . ?
C80 C32 H32A 119.9 . . ?
C35 C34 C25 114.7(10) . . ?
C35 C34 C39 130.4(9) . . ?
C25 C34 C39 114.9(9) . . ?
C53 C35 F11 117.2(10) . . ?
C53 C35 C34 122.5(9) . . ?
F11 C35 C34 120.3(12) . . ?
C30 C39 C21 117.0(11) . . ?
C30 C39 C34 129.0(10) . . ?
C21 C39 C34 114.1(8) . . ?
C21 C43 F5 116.3(8) . . ?
C21 C43 C52 127.0(10) . . ?
F5 C43 C52 116.7(11) . . ?
C23 C44 C55 119.3(7) . . ?
C23 C44 H44A 120.4 . . ?
C55 C44 H44A 120.4 . . ?
C53 C45 C16 114.2(10) . . ?
C53 C45 C47 121.7(9) . . ?
C16 C45 C47 124.1(9) . . ?
C48 C47 C74 111.2(12) . . ?
C48 C47 C45 123.9(9) . . ?
C74 C47 C45 124.8(11) . . ?
C97 C48 C47 130.0(11) . . ?
C97 C48 H48A 115.0 . . ?
C47 C48 H48A 115.0 . . ?
C60 C49 C58 122.5(9) . . ?
C60 C49 H49A 118.7 . . ?
C58 C49 H49A 118.7 . . ?
C79 C52 C57 122.2(11) . . ?
C79 C52 C43 125.3(12) . . ?
C57 C52 C43 112.2(11) . . ?
C35 C53 F13 116.7(10) . . ?
C35 C53 C45 123.6(9) . . ?
F13 C53 C45 119.7(11) . . ?
C63 C55 C44 121.7(8) . . ?
C63 C55 H55A 119.1 . . ?
C44 C55 H55A 119.1 . . ?
F12 C57 C30 118.8(13) . . ?
F12 C57 C52 118.2(14) . . ?
C30 C57 C52 123.0(10) . . ?
C70 C58 C49 119.0(9) . . ?
C70 C58 H58A 120.5 . . ?
C49 C58 H58A 120.5 . . ?
C66 C60 C49 117.7(7) . . ?
C66 C60 Ge2 118.8(7) . . ?
C49 C60 Ge2 123.5(6) . . ?
C70 C62 C66 120.6(9) . . ?
C70 C62 H62A 119.7 . . ?
C66 C62 H62A 119.7 . . ?
C32 C63 C55 119.3(8) . . ?
C32 C63 H63A 120.3 . . ?
C55 C63 H63A 120.3 . . ?
C6 C64 C93 117.6(16) . . ?
C6 C64 H64A 121.2 . . ?
C93 C64 H64A 121.2 . . ?
C60 C66 C62 119.6(9) . . ?
C60 C66 H66A 120.2 . . ?
C62 C66 H66A 120.2 . . ?
C79 C67 C6 124.0(12) . . ?
C79 C67 H67A 118.0 . . ?
C6 C67 H67A 118.0 . . ?
C99 C68 C74 122.1(14) . . ?
C99 C68 H68A 119.0 . . ?
C74 C68 H68A 119.0 . . ?
C62 C70 C58 120.5(9) . . ?
C62 C70 H70A 119.7 . . ?
C58 C70 H70A 119.7 . . ?
C47 C74 C68 121.9(12) . . ?
C47 C74 H74A 119.1 . . ?
C68 C74 H74A 119.1 . . ?
C67 C79 C52 123.9(11) . . ?
C67 C79 C91 111.7(13) . . ?
C52 C79 C91 123.7(13) . . ?
C23 C80 C32 121.6(8) . . ?
C23 C80 H80A 119.2 . . ?
C32 C80 H80A 119.2 . . ?
C93 C91 C79 127.2(14) . . ?
C93 C91 H91A 116.4 . . ?
C79 C91 H91A 116.4 . . ?
C91 C93 C64 117.6(14) . . ?
C91 C93 H93A 121.2 . . ?
C64 C93 H93A 121.2 . . ?
C48 C97 C99 115.2(13) . . ?
C48 C97 H97A 122.4 . . ?
C99 C97 H97A 122.4 . . ?
C68 C99 C97 119.5(16) . . ?
C68 C99 H99A 120.2 . . ?
C97 C99 H99A 120.2 . . ?
C56 C5 C61 120.8(9) . . ?
C56 C5 H5A 119.6 . . ?
C61 C5 H5A 119.6 . . ?
C64 C6 C67 121.8(15) . . ?
C64 C6 H6A 119.1 . . ?
C67 C6 H6A 119.1 . . ?

loop_
_geom_bond_atom_site_label_1
_geom_bond_atom_site_label_2
_geom_bond_distance
_geom_bond_site_symmetry_2
_geom_bond_publ_flag
Ge1 C56 1.926(7) . ?
Ge1 C15 1.935(7) . ?
Ge1 C17 1.947(8) . ?
Ge1 C33 1.948(7) . ?
Ge2 C21 1.927(8) . ?
Ge2 C60 1.932(7) . ?
Ge2 C23 1.937(6) . ?
Ge2 C25 1.944(9) . ?
F1 C29 1.369(7) . ?
F3 C18 1.365(8) . ?
F4 C26 1.354(7) . ?
F6 C24 1.358(8) . ?
F7 C28 1.347(8) . ?
F10 C41 1.348(8) . ?
C15 C29 1.376(10) . ?
C15 C20 1.389(9) . ?
C17 C18 1.340(10) . ?
C17 C22 1.419(9) . ?
C18 C31 1.402(10) . ?
C19 C28 1.376(10) . ?
C19 C29 1.390(10) . ?
C19 C40 1.441(11) . ?
C20 C26 1.389(10) . ?
C20 C22 1.506(10) . ?
C22 C24 1.378(10) . ?
C24 C41 1.390(11) . ?
C26 C28 1.369(11) . ?
C31 C41 1.368(10) . ?
C31 C54 1.454(11) . ?
C33 C59 1.370(9) . ?
C33 C46 1.371(9) . ?
C36 C73 1.335(12) . ?
C36 C59 1.373(10) . ?
C36 H36A 0.9300 . ?
C37 C54 1.314(10) . ?
C37 C83 1.409(12) . ?
C37 H37A 0.9300 . ?
C38 C56 1.365(10) . ?
C38 C50 1.383(10) . ?
C38 H38A 0.9300 . ?
C40 C72 1.382(11) . ?
C40 C51 1.414(11) . ?
C46 C69 1.363(10) . ?
C46 H46A 0.9300 . ?
C50 C71 1.359(12) . ?
C50 H50A 0.9300 . ?
C51 C76 1.399(12) . ?
C51 H51A 0.9300 . ?
C54 C81 1.414(11) . ?
C56 C5 1.371(11) . ?
C59 H59A 0.9300 . ?
C61 C71 1.316(13) . ?
C61 C5 1.395(12) . ?
C61 H61A 0.9300 . ?
C65 C87 1.343(12) . ?
C65 C72 1.439(14) . ?
C65 H65A 0.9300 . ?
C69 C73 1.386(11) . ?
C69 H69A 0.9300 . ?
C71 H71A 0.9300 . ?
C72 H72A 0.9300 . ?
C73 H73A 0.9300 . ?
C76 C87 1.390(13) . ?
C76 H76A 0.9300 . ?
C81 C89 1.382(14) . ?
C81 H81A 0.9300 . ?
C82 C83 1.365(12) . ?
C82 C89 1.371(15) . ?
C82 H82A 0.9300 . ?
C83 H83A 0.9300 . ?
C87 H87A 0.9300 . ?
C89 H89A 0.9300 . ?
F2 C16 1.375(8) . ?
F5 C43 1.377(10) . ?
F11 C35 1.356(9) . ?
F12 C57 1.350(10) . ?
F13 C53 1.356(10) . ?
F14 C30 1.371(11) . ?
C16 C25 1.362(11) . ?
C16 C45 1.382(11) . ?
C21 C43 1.350(12) . ?
C21 C39 1.419(11) . ?
C23 C44 1.360(9) . ?
C23 C80 1.364(9) . ?
C25 C34 1.414(10) . ?
C30 C39 1.357(13) . ?
C30 C57 1.369(15) . ?
C32 C63 1.328(11) . ?
C32 C80 1.373(10) . ?
C32 H32A 0.9300 . ?
C34 C35 1.395(13) . ?
C34 C39 1.481(13) . ?
C35 C53 1.354(13) . ?
C43 C52 1.400(11) . ?
C44 C55 1.392(10) . ?
C44 H44A 0.9300 . ?
C45 C53 1.374(12) . ?
C45 C47 1.459(13) . ?
C47 C48 1.413(13) . ?
C47 C74 1.446(13) . ?
C48 C97 1.385(14) . ?
C48 H48A 0.9300 . ?
C49 C60 1.362(11) . ?
C49 C58 1.369(10) . ?
C49 H49A 0.9300 . ?
C52 C79 1.384(14) . ?
C52 C57 1.390(15) . ?
C55 C63 1.331(10) . ?
C55 H55A 0.9300 . ?
C58 C70 1.351(12) . ?
C58 H58A 0.9300 . ?
C60 C66 1.358(11) . ?
C62 C70 1.327(12) . ?
C62 C66 1.411(11) . ?
C62 H62A 0.9300 . ?
C63 H63A 0.9300 . ?
C64 C6 1.392(15) . ?
C64 C93 1.427(18) . ?
C64 H64A 0.9300 . ?
C66 H66A 0.9300 . ?
C67 C79 1.314(15) . ?
C67 C6 1.495(18) . ?
C67 H67A 0.9300 . ?
C68 C99 1.350(16) . ?
C68 C74 1.447(17) . ?
C68 H68A 0.9300 . ?
C70 H70A 0.9300 . ?
C74 H74A 0.9300 . ?
C79 C91 1.511(15) . ?
C80 H80A 0.9300 . ?
C91 C93 1.388(18) . ?
C91 H91A 0.9300 . ?
C93 H93A 0.9300 . ?
C97 C99 1.465(16) . ?
C97 H97A 0.9300 . ?
C99 H99A 0.9300 . ?
C5 H5A 0.9300 . ?
C6 H6A 0.9300 . ?

loop_
_geom_torsion_atom_site_label_1
_geom_torsion_atom_site_label_2
_geom_torsion_atom_site_label_3
_geom_torsion_atom_site_label_4
_geom_torsion
_geom_torsion_site_symmetry_1
_geom_torsion_site_symmetry_2
_geom_torsion_site_symmetry_3
_geom_torsion_site_symmetry_4
_geom_torsion_publ_flag
C56 Ge1 C15 C29 -69.1(7) . . . . ?
C17 Ge1 C15 C29 175.6(6) . . . . ?
C33 Ge1 C15 C29 61.1(7) . . . . ?
C56 Ge1 C15 C20 115.5(5) . . . . ?
C17 Ge1 C15 C20 0.2(5) . . . . ?
C33 Ge1 C15 C20 -114.3(5) . . . . ?
C56 Ge1 C17 C18 61.4(7) . . . . ?
C15 Ge1 C17 C18 179.1(7) . . . . ?
C33 Ge1 C17 C18 -67.3(7) . . . . ?
C56 Ge1 C17 C22 -115.5(5) . . . . ?
C15 Ge1 C17 C22 2.2(5) . . . . ?
C33 Ge1 C17 C22 115.7(5) . . . . ?
C22 C17 C18 F3 179.8(5) . . . . ?
Ge1 C17 C18 F3 3.2(9) . . . . ?
C22 C17 C18 C31 -3.0(11) . . . . ?
Ge1 C17 C18 C31 -179.6(5) . . . . ?
C29 C15 C20 C26 2.0(9) . . . . ?
Ge1 C15 C20 C26 177.8(5) . . . . ?
C29 C15 C20 C22 -178.3(6) . . . . ?
Ge1 C15 C20 C22 -2.5(7) . . . . ?
C18 C17 C22 C24 1.1(9) . . . . ?
Ge1 C17 C22 C24 178.3(4) . . . . ?
C18 C17 C22 C20 178.7(6) . . . . ?
Ge1 C17 C22 C20 -4.1(7) . . . . ?
C26 C20 C22 C24 1.2(11) . . . . ?
C15 C20 C22 C24 -178.4(6) . . . . ?
C26 C20 C22 C17 -176.0(6) . . . . ?
C15 C20 C22 C17 4.5(8) . . . . ?
C17 C22 C24 F6 -177.1(6) . . . . ?
C20 C22 C24 F6 5.7(10) . . . . ?
C17 C22 C24 C41 -0.3(9) . . . . ?
C20 C22 C24 C41 -177.4(6) . . . . ?
C15 C20 C26 F4 -179.0(5) . . . . ?
C22 C20 C26 F4 1.4(10) . . . . ?
C15 C20 C26 C28 -1.0(9) . . . . ?
C22 C20 C26 C28 179.5(6) . . . . ?
F4 C26 C28 F7 0.7(9) . . . . ?
C20 C26 C28 F7 -177.4(6) . . . . ?
F4 C26 C28 C19 178.8(6) . . . . ?
C20 C26 C28 C19 0.7(11) . . . . ?
C29 C19 C28 F7 176.7(6) . . . . ?
C40 C19 C28 F7 -1.3(10) . . . . ?
C29 C19 C28 C26 -1.4(10) . . . . ?
C40 C19 C28 C26 -179.4(7) . . . . ?
C20 C15 C29 F1 -179.5(5) . . . . ?
Ge1 C15 C29 F1 5.3(9) . . . . ?
C20 C15 C29 C19 -3.1(11) . . . . ?
Ge1 C15 C29 C19 -178.3(5) . . . . ?
C28 C19 C29 F1 179.1(6) . . . . ?
C40 C19 C29 F1 -2.9(10) . . . . ?
C28 C19 C29 C15 2.7(10) . . . . ?
C40 C19 C29 C15 -179.3(7) . . . . ?
C17 C18 C31 C41 3.5(10) . . . . ?
F3 C18 C31 C41 -179.3(6) . . . . ?
C17 C18 C31 C54 -174.7(7) . . . . ?
F3 C18 C31 C54 2.5(10) . . . . ?
C56 Ge1 C33 C59 -17.0(7) . . . . ?
C15 Ge1 C33 C59 -150.0(6) . . . . ?
C17 Ge1 C33 C59 113.3(7) . . . . ?
C56 Ge1 C33 C46 166.9(6) . . . . ?
C15 Ge1 C33 C46 33.9(7) . . . . ?
C17 Ge1 C33 C46 -62.8(7) . . . . ?
C28 C19 C40 C72 -53.3(11) . . . . ?
C29 C19 C40 C72 129.0(8) . . . . ?
C28 C19 C40 C51 131.6(8) . . . . ?
C29 C19 C40 C51 -46.1(11) . . . . ?
C18 C31 C41 F10 175.0(6) . . . . ?
C54 C31 C41 F10 -6.8(11) . . . . ?
C18 C31 C41 C24 -2.5(10) . . . . ?
C54 C31 C41 C24 175.7(7) . . . . ?
F6 C24 C41 F10 0.6(9) . . . . ?
C22 C24 C41 F10 -176.4(6) . . . . ?
F6 C24 C41 C31 178.2(6) . . . . ?
C22 C24 C41 C31 1.1(11) . . . . ?
C59 C33 C46 C69 -0.1(12) . . . . ?
Ge1 C33 C46 C69 176.1(6) . . . . ?
C56 C38 C50 C71 0.9(12) . . . . ?
C72 C40 C51 C76 -0.8(12) . . . . ?
C19 C40 C51 C76 174.6(8) . . . . ?
C83 C37 C54 C81 0.3(12) . . . . ?
C83 C37 C54 C31 178.5(7) . . . . ?
C41 C31 C54 C37 131.6(8) . . . . ?
C18 C31 C54 C37 -50.3(11) . . . . ?
C41 C31 C54 C81 -50.1(11) . . . . ?
C18 C31 C54 C81 127.9(8) . . . . ?
C50 C38 C56 C5 -0.7(11) . . . . ?
C50 C38 C56 Ge1 -178.8(5) . . . . ?
C15 Ge1 C56 C38 -115.1(6) . . . . ?
C17 Ge1 C56 C38 -16.3(7) . . . . ?
C33 Ge1 C56 C38 113.9(6) . . . . ?
C15 Ge1 C56 C5 66.9(7) . . . . ?
C17 Ge1 C56 C5 165.7(7) . . . . ?
C33 Ge1 C56 C5 -64.1(7) . . . . ?
C46 C33 C59 C36 0.2(12) . . . . ?
Ge1 C33 C59 C36 -176.0(7) . . . . ?
C73 C36 C59 C33 -0.2(15) . . . . ?
C33 C46 C69 C73 0.0(13) . . . . ?
C5 C61 C71 C50 -1.3(18) . . . . ?
C38 C50 C71 C61 0.2(14) . . . . ?
C51 C40 C72 C65 0.1(12) . . . . ?
C19 C40 C72 C65 -175.3(8) . . . . ?
C87 C65 C72 C40 -0.1(15) . . . . ?
C59 C36 C73 C69 0.1(16) . . . . ?
C46 C69 C73 C36 0.0(15) . . . . ?
C40 C51 C76 C87 1.4(14) . . . . ?
C37 C54 C81 C89 1.2(15) . . . . ?
C31 C54 C81 C89 -177.1(10) . . . . ?
C89 C82 C83 C37 3.0(15) . . . . ?
C54 C37 C83 C82 -2.5(13) . . . . ?
C72 C65 C87 C76 0.7(16) . . . . ?
C51 C76 C87 C65 -1.3(15) . . . . ?
C83 C82 C89 C81 -1.6(18) . . . . ?
C54 C81 C89 C82 -0.6(18) . . . . ?
C60 Ge2 C21 C43 64.6(8) . . . . ?
C23 Ge2 C21 C43 -64.3(8) . . . . ?
C25 Ge2 C21 C43 -179.0(7) . . . . ?
C60 Ge2 C21 C39 -116.0(5) . . . . ?
C23 Ge2 C21 C39 115.0(5) . . . . ?
C25 Ge2 C21 C39 0.4(5) . . . . ?
C21 Ge2 C23 C44 -58.8(8) . . . . ?
C60 Ge2 C23 C44 169.6(7) . . . . ?
C25 Ge2 C23 C44 38.3(8) . . . . ?
C21 Ge2 C23 C80 117.5(7) . . . . ?
C60 Ge2 C23 C80 -14.0(8) . . . . ?
C25 Ge2 C23 C80 -145.3(7) . . . . ?
F2 C16 C25 C34 -179.7(6) . . . . ?
C45 C16 C25 C34 -0.4(11) . . . . ?
F2 C16 C25 Ge2 0.3(10) . . . . ?
C45 C16 C25 Ge2 179.7(5) . . . . ?
C21 Ge2 C25 C16 179.2(7) . . . . ?
C60 Ge2 C25 C16 -64.1(7) . . . . ?
C23 Ge2 C25 C16 64.7(7) . . . . ?
C21 Ge2 C25 C34 -0.7(5) . . . . ?
C60 Ge2 C25 C34 115.9(5) . . . . ?
C23 Ge2 C25 C34 -115.3(5) . . . . ?
C16 C25 C34 C35 0.0(10) . . . . ?
Ge2 C25 C34 C35 180.0(5) . . . . ?
C16 C25 C34 C39 -179.1(7) . . . . ?
Ge2 C25 C34 C39 0.9(8) . . . . ?
C25 C34 C35 C53 -0.2(12) . . . . ?
C39 C34 C35 C53 178.7(8) . . . . ?
C25 C34 C35 F11 -179.5(6) . . . . ?
C39 C34 C35 F11 -0.6(12) . . . . ?
C57 C30 C39 C21 0.2(12) . . . . ?
F14 C30 C39 C21 -176.5(7) . . . . ?
C57 C30 C39 C34 179.1(8) . . . . ?
F14 C30 C39 C34 2.5(13) . . . . ?
C43 C21 C39 C30 -1.5(10) . . . . ?
Ge2 C21 C39 C30 179.1(6) . . . . ?
C43 C21 C39 C34 179.4(7) . . . . ?
Ge2 C21 C39 C34 0.0(8) . . . . ?
C35 C34 C39 C30 1.6(14) . . . . ?
C25 C34 C39 C30 -179.5(7) . . . . ?
C35 C34 C39 C21 -179.5(7) . . . . ?
C25 C34 C39 C21 -0.6(9) . . . . ?
C39 C21 C43 F5 -178.3(6) . . . . ?
Ge2 C21 C43 F5 1.1(11) . . . . ?
C39 C21 C43 C52 0.8(12) . . . . ?
Ge2 C21 C43 C52 -179.9(5) . . . . ?
C80 C23 C44 C55 1.9(13) . . . . ?
Ge2 C23 C44 C55 178.4(7) . . . . ?
C25 C16 C45 C53 0.8(11) . . . . ?
F2 C16 C45 C53 -179.8(6) . . . . ?
C25 C16 C45 C47 -177.6(7) . . . . ?
F2 C16 C45 C47 1.8(11) . . . . ?
C53 C45 C47 C48 130.1(8) . . . . ?
C16 C45 C47 C48 -51.6(11) . . . . ?
C53 C45 C47 C74 -54.1(11) . . . . ?
C16 C45 C47 C74 124.3(9) . . . . ?
C74 C47 C48 C97 -0.3(13) . . . . ?
C45 C47 C48 C97 176.1(9) . . . . ?
C21 C43 C52 C79 -173.2(9) . . . . ?
F5 C43 C52 C79 5.8(12) . . . . ?
C21 C43 C52 C57 1.2(12) . . . . ?
F5 C43 C52 C57 -179.8(7) . . . . ?
F11 C35 C53 F13 0.5(12) . . . . ?
C34 C35 C53 F13 -178.9(6) . . . . ?
F11 C35 C53 C45 -179.9(6) . . . . ?
C34 C35 C53 C45 0.8(14) . . . . ?
C16 C45 C53 C35 -1.0(12) . . . . ?
C47 C45 C53 C35 177.5(8) . . . . ?
C16 C45 C53 F13 178.6(6) . . . . ?
C47 C45 C53 F13 -2.9(11) . . . . ?
C23 C44 C55 C63 -0.9(14) . . . . ?
C39 C30 C57 F12 -176.5(6) . . . . ?
F14 C30 C57 F12 0.4(12) . . . . ?
C39 C30 C57 C52 2.0(15) . . . . ?
F14 C30 C57 C52 178.9(7) . . . . ?
C79 C52 C57 F12 -9.4(12) . . . . ?
C43 C52 C57 F12 176.0(6) . . . . ?
C79 C52 C57 C30 172.1(9) . . . . ?
C43 C52 C57 C30 -2.5(12) . . . . ?
C60 C49 C58 C70 -0.4(13) . . . . ?
C58 C49 C60 C66 0.4(13) . . . . ?
C58 C49 C60 Ge2 -176.7(6) . . . . ?
C21 Ge2 C60 C66 153.8(8) . . . . ?
C23 Ge2 C60 C66 -75.5(8) . . . . ?
C25 Ge2 C60 C66 55.0(8) . . . . ?
C21 Ge2 C60 C49 -29.2(8) . . . . ?
C23 Ge2 C60 C49 101.5(7) . . . . ?
C25 Ge2 C60 C49 -128.0(7) . . . . ?
C80 C32 C63 C55 5.9(16) . . . . ?
C44 C55 C63 C32 -3.1(15) . . . . ?
C49 C60 C66 C62 -0.3(15) . . . . ?
Ge2 C60 C66 C62 176.9(8) . . . . ?
C70 C62 C66 C60 0.2(18) . . . . ?
C66 C62 C70 C58 -0.2(18) . . . . ?
C49 C58 C70 C62 0.3(15) . . . . ?
C48 C47 C74 C68 -0.6(13) . . . . ?
C45 C47 C74 C68 -176.9(9) . . . . ?
C99 C68 C74 C47 -1.5(19) . . . . ?
C6 C67 C79 C52 173.2(10) . . . . ?
C6 C67 C79 C91 2.1(15) . . . . ?
C57 C52 C79 C67 149.8(10) . . . . ?
C43 C52 C79 C67 -36.3(15) . . . . ?
C57 C52 C79 C91 -40.1(13) . . . . ?
C43 C52 C79 C91 133.8(10) . . . . ?
C44 C23 C80 C32 0.8(14) . . . . ?
Ge2 C23 C80 C32 -175.7(8) . . . . ?
C63 C32 C80 C23 -4.9(16) . . . . ?
C67 C79 C91 C93 -1.6(17) . . . . ?
C52 C79 C91 C93 -172.7(12) . . . . ?
C79 C91 C93 C64 0(2) . . . . ?
C6 C64 C93 C91 2(2) . . . . ?
C47 C48 C97 C99 2.9(16) . . . . ?
C74 C68 C99 C97 4(2) . . . . ?
C48 C97 C99 C68 -4.8(18) . . . . ?
C38 C56 C5 C61 -0.4(13) . . . . ?
Ge1 C56 C5 C61 177.8(8) . . . . ?
C71 C61 C5 C56 1.4(17) . . . . ?
C93 C64 C6 C67 -2(2) . . . . ?
C79 C67 C6 C64 -0.7(19) . . . . ?
